data_4085387
loop_
_publ_author_name
'Goldberg, Jonathan M.'
'Wong, Gene W.'
'Brastow, Kenzie E.'
'Kaminsky, Werner'
'Goldberg, Karen I.'
'Heinekey, D. Michael'

_publ_section_title
;
 The Importance of Steric Factors in Iridium Pincer Complexes
;
_journal_issue 4
_journal_name_full Organometallics
_journal_page_first 753
_journal_paper_doi 10.1021/om501166w
_journal_volume 34
_journal_year 2015
_chemical_compound_source 'synthesis as described'
_chemical_formula_moiety 'C23 H36 Cl Ir O7 P2, C H2 Cl2'
_chemical_formula_sum 'C24 H38 Cl3 Ir O7 P2'
_chemical_formula_weight 799.03
_chemical_name_common Complex_10
_chemical_name_systematic
;
 (COOMe)2(iPr)4(POCOP)Ir(CO)(H)(Cl)
;
_space_group_IT_number 14
_symmetry_cell_setting monoclinic
_symmetry_Int_Tables_number 14
_symmetry_space_group_name_Hall '-P 2yn'
_symmetry_space_group_name_H-M 'P 1 21/n 1'
_atom_sites_solution_hydrogens geom
_atom_sites_solution_primary direct
_atom_sites_solution_secondary difmap
_audit_conform_dict_location ftp://ftp.iucr.org/pub/cif_core.dic
_audit_conform_dict_name cif_core.dic
_audit_conform_dict_version 2.4
_audit_creation_date 2014-05-02T13:44:20-00:00
_audit_creation_method 'WinGX routine CIF_UPDATE'
_cell_angle_alpha 90
_cell_angle_beta 91.330(3)
_cell_angle_gamma 90
_cell_formula_units_Z 4
_cell_length_a 7.8402(5)
_cell_length_b 20.3459(13)
_cell_length_c 19.7129(12)
_cell_measurement_reflns_used 1181
_cell_measurement_temperature 100(2)
_cell_measurement_theta_max 20
_cell_measurement_theta_min 3
_cell_measurement_wavelength 0.71073
_cell_volume 3143.7(3)
_computing_cell_refinement 'SAINT (Bruker, 2007)'
_computing_data_collection 'APEX2 (Bruker, 2007)'
_computing_data_reduction 'SAINT (Bruker, 2007)'
_computing_molecular_graphics 'Ortep-3 for Windows (Farrugia, 1997)'
_computing_publication_material 'WinGX publication routines (Farrugia, 1999)'
_computing_structure_refinement 'SHELXL-97 (Sheldrick, 2008)'
_computing_structure_solution 'SHELXS97 (Sheldrick, 1997)'
_diffrn_ambient_temperature 100(2)
_diffrn_measured_fraction_theta_full 0.987
_diffrn_measured_fraction_theta_max 0.987
_diffrn_measurement_device_type 'Bruker APEXII CCD area-detector'
_diffrn_measurement_method '\f and \w scans'
_diffrn_radiation_monochromator graphite
_diffrn_radiation_probe x-ray
_diffrn_radiation_type MoK\a
_diffrn_radiation_wavelength 0.71073
_diffrn_reflns_av_R_equivalents 0.0499
_diffrn_reflns_av_unetI/netI 0.0372
_diffrn_reflns_limit_h_max 11
_diffrn_reflns_limit_h_min -8
_diffrn_reflns_limit_k_max 29
_diffrn_reflns_limit_k_min -29
_diffrn_reflns_limit_l_max 26
_diffrn_reflns_limit_l_min -28
_diffrn_reflns_number 71980
_diffrn_reflns_theta_full 30.59
_diffrn_reflns_theta_max 30.59
_diffrn_reflns_theta_min 2
_diffrn_source 'fine-focus sealed tube'
_exptl_absorpt_coefficient_mu 4.642
_exptl_absorpt_correction_T_max 0.8733
_exptl_absorpt_correction_T_min 0.5427
_exptl_absorpt_correction_type multi-scan
_exptl_absorpt_process_details '(SADABS; Bruker, 2007)'
_exptl_crystal_colour colourless
_exptl_crystal_density_diffrn 1.688
_exptl_crystal_density_method 'not measured'
_exptl_crystal_description clear
_exptl_crystal_F_000 1584
_exptl_crystal_size_max 0.15
_exptl_crystal_size_mid 0.09
_exptl_crystal_size_min 0.03
_refine_diff_density_max 1.358
_refine_diff_density_min -1.321
_refine_diff_density_rms 0.135
_refine_ls_extinction_method none
_refine_ls_goodness_of_fit_ref 1.074
_refine_ls_hydrogen_treatment mixed
_refine_ls_matrix_type full
_refine_ls_number_parameters 349
_refine_ls_number_reflns 9544
_refine_ls_number_restraints 0
_refine_ls_restrained_S_all 1.074
_refine_ls_R_factor_all 0.0462
_refine_ls_R_factor_gt 0.0312
_refine_ls_shift/su_max 0.005
_refine_ls_shift/su_mean 0
_refine_ls_structure_factor_coef Fsqd
_refine_ls_weighting_details 'calc w=1/[\s^2^(Fo^2^)+(0.0190P)^2^+8.7687P] where P=(Fo^2^+2Fc^2^)/3'
_refine_ls_weighting_scheme calc
_refine_ls_wR_factor_gt 0.063
_refine_ls_wR_factor_ref 0.0681
_reflns_number_gt 7714
_reflns_number_total 9544
_reflns_threshold_expression >2\s(I)
_cod_data_source_file om501166w_si_002.cif
_cod_data_source_block Complex_10
_cod_depositor_comments 'Adding full bibliography for 4085383--4085390.cif.'
_cod_database_code 4085387

loop_
_symmetry_equiv_pos_as_xyz
'x, y, z'
'-x+1/2, y+1/2, -z+1/2'
'-x, -y, -z'
'x-1/2, -y-1/2, z-1/2'

loop_
_atom_site_label
_atom_site_type_symbol
_atom_site_fract_x
_atom_site_fract_y
_atom_site_fract_z
_atom_site_U_iso_or_equiv
_atom_site_adp_type
_atom_site_occupancy
_atom_site_symmetry_multiplicity
_atom_site_calc_flag
_atom_site_refinement_flags
C1 C 0.6724(4) 0.83554(15) 0.23912(15) 0.0151(6) Uani 1 1 d .
C2 C 0.6700(4) 0.77484(15) 0.20659(16) 0.0151(6) Uani 1 1 d .
C3 C 0.6777(5) 0.89170(15) 0.19867(17) 0.0169(6) Uani 1 1 d .
C4 C 0.6734(5) 0.76935(16) 0.13553(17) 0.0176(7) Uani 1 1 d .
C5 C 0.6871(5) 0.88892(16) 0.12799(17) 0.0185(7) Uani 1 1 d .
C6 C 0.6833(5) 0.82694(16) 0.09806(17) 0.0203(7) Uani 1 1 d .
H6 H 0.6878 0.8239 0.05 0.024 Uiso 1 1 calc R
C7 C 0.6643(5) 0.70511(17) 0.10035(17) 0.0203(7) Uani 1 1 d .
C8 C 0.6500(6) 0.65228(19) -0.00517(19) 0.0334(10) Uani 1 1 d .
H8A H 0.7524 0.6256 0.0032 0.05 Uiso 1 1 calc R
H8B H 0.6394 0.6626 -0.0536 0.05 Uiso 1 1 calc R
H8C H 0.5492 0.6277 0.0088 0.05 Uiso 1 1 calc R
C9 C 0.7058(5) 0.94910(17) 0.08585(18) 0.0228(7) Uani 1 1 d .
C10 C 0.7262(7) 0.9895(2) -0.0256(2) 0.0424(12) Uani 1 1 d .
H10A H 0.6474 1.0251 -0.0145 0.064 Uiso 1 1 calc R
H10B H 0.7052 0.9756 -0.0727 0.064 Uiso 1 1 calc R
H10C H 0.844 1.0052 -0.0203 0.064 Uiso 1 1 calc R
C11 C 0.4679(5) 0.68432(16) 0.34843(17) 0.0181(7) Uani 1 1 d .
H11 H 0.3728 0.7073 0.3234 0.022 Uiso 1 1 calc R
C12 C 0.4229(5) 0.6871(2) 0.42316(19) 0.0303(9) Uani 1 1 d .
H12A H 0.309 0.6685 0.4291 0.045 Uiso 1 1 calc R
H12B H 0.424 0.7329 0.4385 0.045 Uiso 1 1 calc R
H12C H 0.5067 0.6618 0.4499 0.045 Uiso 1 1 calc R
C13 C 0.4697(5) 0.61414(17) 0.3209(2) 0.0275(8) Uani 1 1 d .
H13A H 0.5519 0.5878 0.3473 0.041 Uiso 1 1 calc R
H13B H 0.5026 0.6148 0.2732 0.041 Uiso 1 1 calc R
H13C H 0.3557 0.5948 0.3243 0.041 Uiso 1 1 calc R
C14 C 0.8460(5) 0.68091(16) 0.35559(18) 0.0187(7) Uani 1 1 d .
H14 H 0.8225 0.6343 0.3424 0.022 Uiso 1 1 calc R
C15 C 1.0060(5) 0.70307(18) 0.3184(2) 0.0249(8) Uani 1 1 d .
H15A H 1.0416 0.7464 0.3352 0.037 Uiso 1 1 calc R
H15B H 0.9804 0.7056 0.2696 0.037 Uiso 1 1 calc R
H15C H 1.0981 0.6713 0.3268 0.037 Uiso 1 1 calc R
C16 C 0.8748(6) 0.6827(2) 0.4325(2) 0.0335(9) Uani 1 1 d .
H16A H 0.9713 0.6543 0.4451 0.05 Uiso 1 1 calc R
H16B H 0.772 0.6671 0.4548 0.05 Uiso 1 1 calc R
H16C H 0.8994 0.7279 0.4469 0.05 Uiso 1 1 calc R
C17 C 0.4931(5) 1.00323(16) 0.32981(18) 0.0212(7) Uani 1 1 d .
H17 H 0.3907 0.9781 0.3133 0.025 Uiso 1 1 calc R
C18 C 0.4951(5) 1.06723(18) 0.2890(2) 0.0302(9) Uani 1 1 d .
H18A H 0.3853 1.0897 0.2931 0.045 Uiso 1 1 calc R
H18B H 0.5147 1.0573 0.2412 0.045 Uiso 1 1 calc R
H18C H 0.5867 1.0957 0.3066 0.045 Uiso 1 1 calc R
C19 C 0.4680(6) 1.0156(2) 0.4054(2) 0.0375(10) Uani 1 1 d .
H19A H 0.5582 1.0449 0.4228 0.056 Uiso 1 1 calc R
H19B H 0.4732 0.9737 0.4299 0.056 Uiso 1 1 calc R
H19C H 0.3565 1.0361 0.4119 0.056 Uiso 1 1 calc R
C20 C 0.8723(5) 0.99714(17) 0.3328(2) 0.0239(8) Uani 1 1 d .
H20 H 0.8492 1.0445 0.3228 0.029 Uiso 1 1 calc R
C21 C 1.0161(5) 0.9745(2) 0.2875(3) 0.0365(10) Uani 1 1 d .
H21A H 1.1149 1.0035 0.2941 0.055 Uiso 1 1 calc R
H21B H 0.9773 0.9762 0.2399 0.055 Uiso 1 1 calc R
H21C H 1.0483 0.9293 0.2993 0.055 Uiso 1 1 calc R
C22 C 0.9244(6) 0.9914(2) 0.4082(2) 0.0387(11) Uani 1 1 d .
H22A H 0.9575 0.9459 0.4183 0.058 Uiso 1 1 calc R
H22B H 0.828 1.0039 0.4361 0.058 Uiso 1 1 calc R
H22C H 1.021 1.0207 0.4181 0.058 Uiso 1 1 calc R
C23 C 0.6634(5) 0.84862(16) 0.43990(18) 0.0244(8) Uani 1 1 d .
O1 O 0.6730(3) 0.95160(11) 0.23044(12) 0.0205(5) Uani 1 1 d .
O2 O 0.6642(3) 0.71927(10) 0.24570(11) 0.0171(5) Uani 1 1 d .
O3 O 0.7213(5) 1.00390(14) 0.10598(15) 0.0487(10) Uani 1 1 d .
O4 O 0.7000(5) 0.93473(13) 0.01919(14) 0.0379(8) Uani 1 1 d .
O5 O 0.6613(5) 0.65214(13) 0.12683(14) 0.0429(9) Uani 1 1 d .
O6 O 0.6631(4) 0.71205(12) 0.03303(12) 0.0281(6) Uani 1 1 d .
O7 O 0.6681(5) 0.85344(14) 0.49733(14) 0.0388(8) Uani 1 1 d .
P1 P 0.66190(12) 0.72977(4) 0.32877(4) 0.01425(16) Uani 1 1 d .
P2 P 0.67741(12) 0.95117(4) 0.31405(4) 0.01674(17) Uani 1 1 d .
Cl1 Cl 0.34554(11) 0.84477(4) 0.33221(4) 0.02031(15) Uani 1 1 d .
Ir1 Ir 0.661854(17) 0.841963(6) 0.343069(6) 0.01455(4) Uani 1 1 d .
C24A C 1.1404(6) 0.8166(2) 0.1705(2) 0.0352(10) Uani 1 1 d .
H24A H 1.0201 0.8193 0.1845 0.042 Uiso 1 1 calc R
H24B H 1.214 0.8186 0.2119 0.042 Uiso 1 1 calc R
Cl2A Cl 1.1734(3) 0.74202(8) 0.12926(10) 0.0826(6) Uani 1 1 d .
Cl3A Cl 1.1857(3) 0.88314(8) 0.11873(10) 0.0827(6) Uani 1 1 d .
H100 H 0.840(5) 0.8412(17) 0.3511(18) 0.014(9) Uiso 1 1 d .

loop_
_atom_site_aniso_label
_atom_site_aniso_U_11
_atom_site_aniso_U_22
_atom_site_aniso_U_33
_atom_site_aniso_U_23
_atom_site_aniso_U_13
_atom_site_aniso_U_12
C1 0.0197(16) 0.0128(14) 0.0126(14) -0.0002(11) -0.0013(11) -0.0014(12)
C2 0.0201(17) 0.0114(13) 0.0138(14) 0.0039(11) 0.0013(12) 0.0007(12)
C3 0.0217(18) 0.0108(13) 0.0182(15) -0.0001(11) -0.0014(13) -0.0009(13)
C4 0.0246(18) 0.0137(14) 0.0145(15) -0.0002(12) 0.0011(13) -0.0003(13)
C5 0.0250(19) 0.0145(14) 0.0161(15) 0.0028(12) 0.0005(13) -0.0009(13)
C6 0.0277(19) 0.0175(15) 0.0158(15) 0.0006(12) -0.0007(13) -0.0003(13)
C7 0.030(2) 0.0177(15) 0.0136(15) 0.0003(12) -0.0007(13) 0.0008(14)
C8 0.060(3) 0.0241(18) 0.0159(17) -0.0065(14) 0.0024(17) -0.0017(19)
C9 0.031(2) 0.0185(16) 0.0192(17) 0.0051(13) -0.0006(14) -0.0021(15)
C10 0.074(4) 0.026(2) 0.028(2) 0.0143(17) 0.015(2) 0.004(2)
C11 0.0191(18) 0.0141(14) 0.0211(17) 0.0031(12) 0.0018(13) -0.0014(13)
C12 0.031(2) 0.038(2) 0.0225(19) 0.0031(16) 0.0034(16) -0.0099(18)
C13 0.026(2) 0.0153(15) 0.042(2) -0.0013(15) 0.0053(17) -0.0040(15)
C14 0.0188(17) 0.0127(13) 0.0246(17) 0.0017(12) -0.0010(14) 0.0003(13)
C15 0.0198(19) 0.0199(16) 0.035(2) -0.0018(15) 0.0018(15) -0.0003(14)
C16 0.034(2) 0.040(2) 0.027(2) 0.0031(17) -0.0076(17) 0.0073(19)
C17 0.0223(19) 0.0143(14) 0.0269(18) 0.0003(13) -0.0003(14) 0.0032(14)
C18 0.027(2) 0.0170(16) 0.046(2) 0.0060(16) -0.0017(18) 0.0063(15)
C19 0.045(3) 0.033(2) 0.035(2) -0.0060(18) 0.0065(19) 0.015(2)
C20 0.0230(19) 0.0128(14) 0.036(2) 0.0026(14) -0.0086(16) 0.0007(14)
C21 0.023(2) 0.0234(18) 0.063(3) 0.0110(19) 0.005(2) 0.0030(17)
C22 0.043(3) 0.027(2) 0.045(3) 0.0006(18) -0.022(2) -0.0048(19)
C23 0.038(2) 0.0140(15) 0.0212(17) -0.0006(13) -0.0001(15) 0.0041(15)
O1 0.0321(15) 0.0103(10) 0.0190(12) 0.0012(9) 0.0001(10) 0.0010(10)
O2 0.0283(14) 0.0113(10) 0.0116(10) 0.0016(8) 0.0007(9) -0.0018(9)
O3 0.103(3) 0.0195(13) 0.0234(15) 0.0067(11) -0.0127(17) -0.0168(16)
O4 0.077(2) 0.0180(13) 0.0194(13) 0.0070(10) 0.0107(14) 0.0038(14)
O5 0.096(3) 0.0148(12) 0.0174(13) 0.0001(10) -0.0020(15) -0.0012(15)
O6 0.0542(19) 0.0175(12) 0.0128(12) -0.0012(9) 0.0045(11) -0.0052(12)
O7 0.073(2) 0.0281(15) 0.0157(13) -0.0038(11) 0.0002(14) 0.0065(15)
P1 0.0196(4) 0.0101(3) 0.0130(4) 0.0006(3) 0.0009(3) -0.0002(3)
P2 0.0222(5) 0.0104(3) 0.0175(4) -0.0006(3) -0.0022(3) 0.0011(3)
Cl1 0.0202(4) 0.0170(3) 0.0238(4) 0.0016(3) 0.0028(3) 0.0013(3)
Ir1 0.02123(7) 0.01003(5) 0.01237(6) -0.00024(5) 0.00001(4) 0.00066(5)
C24A 0.045(3) 0.031(2) 0.029(2) 0.0052(17) 0.0037(19) -0.0045(19)
Cl2A 0.1008(14) 0.0523(8) 0.0967(13) -0.0312(9) 0.0428(11) -0.0152(9)
Cl3A 0.0928(13) 0.0644(10) 0.0925(12) 0.0438(9) 0.0361(10) -0.0018(9)

loop_
_atom_type_symbol
_atom_type_description
_atom_type_scat_dispersion_real
_atom_type_scat_dispersion_imag
_atom_type_scat_source
C C 0.0033 0.0016 'International Tables Vol C Tables 4.2.6.8 and 6.1.1.4'
H H 0 0 'International Tables Vol C Tables 4.2.6.8 and 6.1.1.4'
O O 0.0106 0.006 'International Tables Vol C Tables 4.2.6.8 and 6.1.1.4'
P P 0.1023 0.0942 'International Tables Vol C Tables 4.2.6.8 and 6.1.1.4'
Cl Cl 0.1484 0.1585 'International Tables Vol C Tables 4.2.6.8 and 6.1.1.4'
Ir Ir -1.4442 7.9887 'International Tables Vol C Tables 4.2.6.8 and 6.1.1.4'

loop_
_geom_angle_atom_site_label_1
_geom_angle_atom_site_label_2
_geom_angle_atom_site_label_3
_geom_angle
C2 C1 C3 117.6(3)
C2 C1 Ir1 121.0(2)
C3 C1 Ir1 121.3(2)
O2 C2 C1 118.3(3)
O2 C2 C4 119.8(3)
C1 C2 C4 122.0(3)
O1 C3 C1 117.8(3)
O1 C3 C5 119.6(3)
C1 C3 C5 122.7(3)
C6 C4 C2 117.7(3)
C6 C4 C7 119.9(3)
C2 C4 C7 122.3(3)
C6 C5 C3 117.2(3)
C6 C5 C9 120.7(3)
C3 C5 C9 122.1(3)
C4 C6 C5 122.7(3)
C4 C6 H6 118.7
C5 C6 H6 118.7
O5 C7 O6 121.9(3)
O5 C7 C4 126.3(3)
O6 C7 C4 111.8(3)
O6 C8 H8A 109.5
O6 C8 H8B 109.5
H8A C8 H8B 109.5
O6 C8 H8C 109.5
H8A C8 H8C 109.5
H8B C8 H8C 109.5
O3 C9 O4 122.0(3)
O3 C9 C5 126.6(3)
O4 C9 C5 111.4(3)
O4 C10 H10A 109.5
O4 C10 H10B 109.5
H10A C10 H10B 109.5
O4 C10 H10C 109.5
H10A C10 H10C 109.5
H10B C10 H10C 109.5
C12 C11 C13 112.5(3)
C12 C11 P1 113.5(3)
C13 C11 P1 112.5(3)
C12 C11 H11 105.9
C13 C11 H11 105.9
P1 C11 H11 105.9
C11 C12 H12A 109.5
C11 C12 H12B 109.5
H12A C12 H12B 109.5
C11 C12 H12C 109.5
H12A C12 H12C 109.5
H12B C12 H12C 109.5
C11 C13 H13A 109.5
C11 C13 H13B 109.5
H13A C13 H13B 109.5
C11 C13 H13C 109.5
H13A C13 H13C 109.5
H13B C13 H13C 109.5
C16 C14 C15 111.3(3)
C16 C14 P1 111.9(3)
C15 C14 P1 110.6(2)
C16 C14 H14 107.6
C15 C14 H14 107.6
P1 C14 H14 107.6
C14 C15 H15A 109.5
C14 C15 H15B 109.5
H15A C15 H15B 109.5
C14 C15 H15C 109.5
H15A C15 H15C 109.5
H15B C15 H15C 109.5
C14 C16 H16A 109.5
C14 C16 H16B 109.5
H16A C16 H16B 109.5
C14 C16 H16C 109.5
H16A C16 H16C 109.5
H16B C16 H16C 109.5
C19 C17 C18 112.0(3)
C19 C17 P2 112.5(3)
C18 C17 P2 112.7(3)
C19 C17 H17 106.3
C18 C17 H17 106.3
P2 C17 H17 106.3
C17 C18 H18A 109.5
C17 C18 H18B 109.5
H18A C18 H18B 109.5
C17 C18 H18C 109.5
H18A C18 H18C 109.5
H18B C18 H18C 109.5
C17 C19 H19A 109.5
C17 C19 H19B 109.5
H19A C19 H19B 109.5
C17 C19 H19C 109.5
H19A C19 H19C 109.5
H19B C19 H19C 109.5
C21 C20 C22 111.1(3)
C21 C20 P2 110.7(3)
C22 C20 P2 111.1(3)
C21 C20 H20 107.9
C22 C20 H20 107.9
P2 C20 H20 107.9
C20 C21 H21A 109.5
C20 C21 H21B 109.5
H21A C21 H21B 109.5
C20 C21 H21C 109.5
H21A C21 H21C 109.5
H21B C21 H21C 109.5
C20 C22 H22A 109.5
C20 C22 H22B 109.5
H22A C22 H22B 109.5
C20 C22 H22C 109.5
H22A C22 H22C 109.5
H22B C22 H22C 109.5
O7 C23 Ir1 178.2(4)
C3 O1 P2 116.9(2)
C2 O2 P1 116.9(2)
C9 O4 C10 115.4(3)
C7 O6 C8 115.6(3)
O2 P1 C14 100.98(15)
O2 P1 C11 99.96(14)
C14 P1 C11 108.66(16)
O2 P1 Ir1 104.47(8)
C14 P1 Ir1 120.58(12)
C11 P1 Ir1 118.24(11)
O1 P2 C20 101.46(16)
O1 P2 C17 99.72(15)
C20 P2 C17 109.34(17)
O1 P2 Ir1 104.72(9)
C20 P2 Ir1 119.65(12)
C17 P2 Ir1 118.18(12)
C23 Ir1 C1 177.30(16)
C23 Ir1 P2 100.41(10)
C1 Ir1 P2 79.04(9)
C23 Ir1 P1 101.10(10)
C1 Ir1 P1 79.33(9)
P2 Ir1 P1 158.25(3)
C23 Ir1 Cl1 93.86(13)
C1 Ir1 Cl1 88.79(10)
P2 Ir1 Cl1 90.86(3)
P1 Ir1 Cl1 90.87(3)
C23 Ir1 H100 84.6(15)
C1 Ir1 H100 92.8(15)
P2 Ir1 H100 88.9(14)
P1 Ir1 H100 90.0(14)
Cl1 Ir1 H100 178.3(15)
Cl3A C24A Cl2A 111.7(3)
Cl3A C24A H24A 109.3
Cl2A C24A H24A 109.3
Cl3A C24A H24B 109.3
Cl2A C24A H24B 109.3
H24A C24A H24B 107.9

loop_
_geom_bond_atom_site_label_1
_geom_bond_atom_site_label_2
_geom_bond_distance
C1 C2 1.392(4)
C1 C3 1.394(4)
C1 Ir1 2.057(3)
C2 O2 1.370(4)
C2 C4 1.406(4)
C3 O1 1.371(4)
C3 C5 1.398(5)
C4 C6 1.388(4)
C4 C7 1.481(5)
C5 C6 1.392(5)
C5 C9 1.489(5)
C6 H6 0.95
C7 O5 1.198(4)
C7 O6 1.334(4)
C8 O6 1.433(4)
C8 H8A 0.98
C8 H8B 0.98
C8 H8C 0.98
C9 O3 1.189(4)
C9 O4 1.346(4)
C10 O4 1.440(4)
C10 H10A 0.98
C10 H10B 0.98
C10 H10C 0.98
C11 C12 1.524(5)
C11 C13 1.528(5)
C11 P1 1.830(4)
C11 H11 1
C12 H12A 0.98
C12 H12B 0.98
C12 H12C 0.98
C13 H13A 0.98
C13 H13B 0.98
C13 H13C 0.98
C14 C16 1.528(5)
C14 C15 1.535(5)
C14 P1 1.821(4)
C14 H14 1
C15 H15A 0.98
C15 H15B 0.98
C15 H15C 0.98
C16 H16A 0.98
C16 H16B 0.98
C16 H16C 0.98
C17 C19 1.528(5)
C17 C18 1.531(5)
C17 P2 1.824(4)
C17 H17 1
C18 H18A 0.98
C18 H18B 0.98
C18 H18C 0.98
C19 H19A 0.98
C19 H19B 0.98
C19 H19C 0.98
C20 C21 1.526(6)
C20 C22 1.535(5)
C20 P2 1.822(4)
C20 H20 1
C21 H21A 0.98
C21 H21B 0.98
C21 H21C 0.98
C22 H22A 0.98
C22 H22B 0.98
C22 H22C 0.98
C23 O7 1.136(4)
C23 Ir1 1.913(4)
O1 P2 1.648(3)
O2 P1 1.652(2)
P1 Ir1 2.3000(8)
P2 Ir1 2.2983(8)
Cl1 Ir1 2.4849(9)
Ir1 H100 1.40(4)
C24A Cl3A 1.736(4)
C24A Cl2A 1.744(5)
C24A H24A 0.99
C24A H24B 0.99
